data_1510985
loop_
_publ_author_name
'Nikelski, T.'
'Schleid, T.'

_publ_section_title
;
 La Cl (B O2)2 und Er2 Cl2 (B2 O5): zwei Chlorid-Oxoborate dreiwertiger
 Lanthanide
;
_journal_name_full 'Zeitschrift fuer Anorganische und Allgemeine Chemie'
_journal_page_first 2028
_journal_page_last 2033
_journal_paper_doi 10.1002/zaac.200300184
_journal_volume 629
_journal_year 2003
_chemical_formula_sum 'B2 Cl2 Er2 O5'
_chemical_name_systematic 'Er2 Cl2 (B2 O5)'
_space_group_IT_number 55
_symmetry_space_group_name_Hall '-P 2 2ab'
_symmetry_space_group_name_H-M 'P b a m'
_cell_angle_alpha 90
_cell_angle_beta 90
_cell_angle_gamma 90
_cell_formula_units_Z 4
_cell_length_a 14.8965
_cell_length_b 10.048
_cell_length_c 5.2486
_cell_volume 785.611
_citation_journal_id_ASTM ZAACAB
_cod_data_source_file boron_69.cif
_cod_data_source_block B2Cl2Er2O5
_cod_original_cell_volume 785.6106
_cod_database_code 1510985

loop_
_symmetry_equiv_pos_as_xyz
x,y,z
-x,-y,z
x+1/2,-y+1/2,-z
-x+1/2,y+1/2,-z
-x,-y,-z
x,y,-z
-x-1/2,y-1/2,z
x-1/2,-y-1/2,z

loop_
_atom_site_label
_atom_site_type_symbol
_atom_site_fract_x
_atom_site_fract_y
_atom_site_fract_z
_atom_site_occupancy
_atom_site_U_iso_or_equiv
Cl2 Cl-1 0.38976 0.4126 0 1 0.0
B2 B+3 0.2322 0.1981 0.5 1 0.0
O2 O-2 0.0127 0.3657 0.5 1 0.0
B1 B+3 0.0643 0.2557 0.5 1 0.0
O5 O-2 0.3186 0.243 0.5 1 0.0
O3 O-2 0.1595 0.2872 0.5 1 0.0
O1 O-2 0.0363 0.128 0.5 1 0.0
Er2 Er+3 0.390834 0.43057 0.5 1 0.0
Cl1 Cl-1 0.36897 0.0069 0 1 0.0
Er1 Er+3 0.378889 0.03056 0.5 1 0.0
O4 O-2 0.2242 0.0637 0.5 1 0.0
